data_4512359
loop_
_publ_author_name
'Shi, Chao'
'Wei, Bin'
'Zhang, Wen'

_publ_section_title
;
 Toward Understanding the Origin of Structural Phase Transition in
 Guanidinium Pyridinium 1,5-Naphthalenedisulfonate
;
_journal_issue 12
_journal_name_full 'Crystal Growth &amp; Design'
_journal_page_first 6570
_journal_paper_doi 10.1021/cg5014895
_journal_volume 14
_journal_year 2014
_chemical_formula_moiety 'C10 H6 O6 S2, C5 H6 N, C H6 N3'
_chemical_formula_sum 'C16 H18 N4 O6 S2'
_chemical_formula_weight 426.46
_chemical_name_systematic
; 
 ? 
;
_space_group_IT_number 2
_symmetry_cell_setting triclinic
_symmetry_space_group_name_Hall '-P 1'
_symmetry_space_group_name_H-M 'P -1'
_atom_sites_solution_hydrogens geom
_atom_sites_solution_primary direct
_atom_sites_solution_secondary difmap
_audit_creation_method SHELXL-97
_cell_angle_alpha 92.266(5)
_cell_angle_beta 101.980(8)
_cell_angle_gamma 90.041(6)
_cell_formula_units_Z 2
_cell_length_a 8.059(4)
_cell_length_b 8.213(4)
_cell_length_c 14.116(7)
_cell_measurement_reflns_used 2236
_cell_measurement_temperature 273(2)
_cell_measurement_theta_max 27.4932
_cell_measurement_theta_min 2.4820
_cell_volume 913.2(8)
_computing_cell_refinement 'CrystalClear (Rigaku Inc., 2008)'
_computing_data_collection 'CrystalClear (Rigaku Inc., 2008)'
_computing_data_reduction 'CrystalClear (Rigaku Inc., 2008)'
_computing_molecular_graphics 'DIAMOND (Brandenburg & Putz, 2005)'
_computing_publication_material 'SHELXL-97 (Sheldrick, 2008)'
_computing_structure_refinement 'SHELXL-97 (Sheldrick, 1997)'
_computing_structure_solution 'SHELXS-97 (Sheldrick, 1990)'
_diffrn_ambient_temperature 273(2)
_diffrn_measured_fraction_theta_full 0.983
_diffrn_measured_fraction_theta_max 0.983
_diffrn_measurement_device_type 'Rigaku, SCXmini'
_diffrn_measurement_method '\w scans'
_diffrn_radiation_monochromator graphite
_diffrn_radiation_source 'fine-focus sealed tube'
_diffrn_radiation_type MoK\a
_diffrn_radiation_wavelength 0.71073
_diffrn_reflns_av_R_equivalents 0.0272
_diffrn_reflns_av_sigmaI/netI 0.0384
_diffrn_reflns_limit_h_max 10
_diffrn_reflns_limit_h_min -10
_diffrn_reflns_limit_k_max 10
_diffrn_reflns_limit_k_min -10
_diffrn_reflns_limit_l_max 18
_diffrn_reflns_limit_l_min -18
_diffrn_reflns_number 9993
_diffrn_reflns_theta_full 27.46
_diffrn_reflns_theta_max 27.46
_diffrn_reflns_theta_min 2.58
_diffrn_standards_decay_% 0
_diffrn_standards_interval_count 180
_diffrn_standards_interval_time 9
_diffrn_standards_number 3
_exptl_absorpt_coefficient_mu 0.336
_exptl_absorpt_correction_T_max 0.910
_exptl_absorpt_correction_T_min 0.892
_exptl_absorpt_correction_type multi-scan
_exptl_absorpt_process_details 'CrystalClear (Rigaku Inc., 2008)'
_exptl_crystal_colour colourless
_exptl_crystal_density_diffrn 1.551
_exptl_crystal_density_method 'not measured'
_exptl_crystal_description block
_exptl_crystal_F_000 444
_exptl_crystal_size_max 0.34
_exptl_crystal_size_mid 0.30
_exptl_crystal_size_min 0.28
_refine_diff_density_max 0.319
_refine_diff_density_min -0.419
_refine_diff_density_rms 0.076
_refine_ls_extinction_method none
_refine_ls_goodness_of_fit_ref 1.094
_refine_ls_hydrogen_treatment mixed
_refine_ls_matrix_type full
_refine_ls_number_parameters 253
_refine_ls_number_reflns 4117
_refine_ls_number_restraints 0
_refine_ls_restrained_S_all 1.094
_refine_ls_R_factor_all 0.0605
_refine_ls_R_factor_gt 0.0452
_refine_ls_shift/su_max 0.000
_refine_ls_shift/su_mean 0.000
_refine_ls_structure_factor_coef Fsqd
_refine_ls_weighting_details 'calc w=1/[\s^2^(Fo^2^)+(0.0799P)^2^+0.0337P] where P=(Fo^2^+2Fc^2^)/3'
_refine_ls_weighting_scheme calc
_refine_ls_wR_factor_gt 0.1263
_refine_ls_wR_factor_ref 0.1406
_reflns_number_gt 3199
_reflns_number_total 4187
_reflns_threshold_expression >2sigma(I)
_cod_data_source_file cg5014895_si_003.cif
_cod_data_source_block 24-273K
_cod_depositor_comments
;
The following automatic conversions were performed:

'_exptl_absorpt_correction_type' value 'Multi-scan' changed to
'multi-scan' according to
/home/saulius/struct/COD-crude-data--automatic-downloads/rss-feeds/ACS/lib/dictionaries/cif_core.dic
dictionary named 'cif_core.dic' version 2.4.2 from 2011-04-26.

Automatic conversion script
Id: cif_fix_values 2935 2014-11-11 08:27:57Z andrius 

 Adding full bibliography for 4512336--4512373.cif.
;
_cod_database_code 4512359

loop_
_symmetry_equiv_pos_as_xyz
'x, y, z'
'-x, -y, -z'

loop_
_atom_site_label
_atom_site_type_symbol
_atom_site_fract_x
_atom_site_fract_y
_atom_site_fract_z
_atom_site_U_iso_or_equiv
_atom_site_adp_type
_atom_site_occupancy
_atom_site_symmetry_multiplicity
_atom_site_calc_flag
_atom_site_refinement_flags
C1 C 0.2152(4) 0.6901(4) 0.2624(3) 0.0683(9) Uani 1 1 d .
H1 H 0.2798 0.5961 0.2632 0.082 Uiso 1 1 calc R
C2 C 0.1687(5) 0.7684(5) 0.1806(2) 0.0724(10) Uani 1 1 d .
H2 H 0.1998 0.7294 0.1241 0.087 Uiso 1 1 calc R
C3 C 0.0745(5) 0.9072(5) 0.1806(2) 0.0720(10) Uani 1 1 d .
H3 H 0.0381 0.9623 0.1238 0.086 Uiso 1 1 calc R
C4 C 0.0347(4) 0.9637(4) 0.2663(3) 0.0606(8) Uani 1 1 d .
H4 H -0.0257 1.0597 0.2686 0.073 Uiso 1 1 calc R
C5 C 0.0835(3) 0.8793(3) 0.34555(18) 0.0465(6) Uani 1 1 d .
H5 H 0.0558 0.9163 0.4034 0.056 Uiso 1 1 calc R
C6 C 0.3895(3) 0.2020(3) 0.48009(15) 0.0290(4) Uani 1 1 d .
C7 C 0.4923(3) 0.2801(3) 0.43008(16) 0.0353(5) Uani 1 1 d .
H7 H 0.4674 0.3855 0.4102 0.042 Uiso 1 1 calc R
C8 C 0.3642(3) -0.2010(3) 0.59118(17) 0.0391(5) Uani 1 1 d .
H8 H 0.2939 -0.2561 0.6239 0.047 Uiso 1 1 calc R
C9 C 0.3263(3) -0.0462(3) 0.56495(16) 0.0334(5) Uani 1 1 d .
H9 H 0.2326 0.0043 0.5817 0.040 Uiso 1 1 calc R
C10 C 0.4280(2) 0.0399(2) 0.51200(14) 0.0262(4) Uani 1 1 d .
C11 C 0.4094(3) 0.1267(2) 0.08999(15) 0.0292(5) Uani 1 1 d .
C12 C 0.4765(3) 0.0524(3) 0.17420(16) 0.0372(5) Uani 1 1 d .
H12 H 0.4508 0.0915 0.2321 0.045 Uiso 1 1 calc R
C13 C 0.5842(3) -0.0828(3) 0.17431(17) 0.0397(5) Uani 1 1 d .
H13 H 0.6295 -0.1321 0.2321 0.048 Uiso 1 1 calc R
C14 C 0.3781(3) 0.1412(3) -0.08961(16) 0.0354(5) Uani 1 1 d .
H14 H 0.3068 0.2303 -0.0903 0.042 Uiso 1 1 calc R
C15 C 0.4453(3) 0.0686(2) -0.00054(15) 0.0289(4) Uani 1 1 d .
C16 C 0.1884(3) 0.5782(3) 0.81080(16) 0.0327(5) Uani 1 1 d .
N1 N 0.1696(3) 0.7456(3) 0.34335(19) 0.0610(7) Uani 1 1 d .
H1A H 0.1977 0.6918 0.3952 0.073 Uiso 1 1 calc R
N2 N 0.0547(3) 0.6079(3) 0.74226(15) 0.0450(5) Uani 1 1 d .
H2A H 0.0555 0.5820 0.6827 0.054 Uiso 1 1 calc R
H2B H -0.0331 0.6531 0.7572 0.054 Uiso 1 1 calc R
N3 N 0.1885(3) 0.6240(3) 0.90180(14) 0.0447(5) Uani 1 1 d .
H3A H 0.2767 0.6086 0.9465 0.054 Uiso 1 1 calc R
H3B H 0.1002 0.6692 0.9162 0.054 Uiso 1 1 calc R
N4 N 0.3228(2) 0.5092(2) 0.78848(14) 0.0410(5) Uani 1 1 d .
H4A H 0.3240 0.4832 0.7290 0.049 Uiso 1 1 calc R
H4B H 0.4097 0.4900 0.8333 0.049 Uiso 1 1 calc R
O1 O 0.2388(3) 0.3354(2) 0.60860(12) 0.0528(5) Uani 1 1 d .
O2 O 0.0634(2) 0.2017(2) 0.46820(14) 0.0507(5) Uani 1 1 d .
O3 O 0.2004(3) 0.4560(2) 0.45190(14) 0.0535(5) Uani 1 1 d .
O4 O 0.1143(2) 0.2596(2) 0.03263(12) 0.0453(4) Uani 1 1 d .
O5 O 0.2619(2) 0.3153(2) 0.19799(11) 0.0430(4) Uani 1 1 d .
O6 O 0.3628(2) 0.43633(19) 0.06656(12) 0.0405(4) Uani 1 1 d .
S1 S 0.20839(7) 0.30820(7) 0.50409(4) 0.03436(18) Uani 1 1 d .
S2 S 0.27577(7) 0.29724(7) 0.09723(4) 0.03297(17) Uani 1 1 d .

loop_
_atom_site_aniso_label
_atom_site_aniso_U_11
_atom_site_aniso_U_22
_atom_site_aniso_U_33
_atom_site_aniso_U_23
_atom_site_aniso_U_13
_atom_site_aniso_U_12
C1 0.068(2) 0.0508(18) 0.081(2) -0.0228(16) 0.0088(18) 0.0105(15)
C2 0.079(2) 0.092(3) 0.0499(19) -0.0247(18) 0.0266(18) -0.015(2)
C3 0.079(2) 0.086(3) 0.0448(17) 0.0255(16) -0.0079(16) -0.031(2)
C4 0.0489(17) 0.0484(17) 0.078(2) -0.0048(15) -0.0004(15) 0.0084(13)
C5 0.0387(13) 0.0663(18) 0.0350(13) -0.0082(12) 0.0106(11) 0.0060(12)
C6 0.0271(10) 0.0312(11) 0.0268(10) -0.0018(8) 0.0017(8) 0.0035(8)
C7 0.0404(12) 0.0316(12) 0.0332(12) 0.0066(9) 0.0050(10) 0.0022(9)
C8 0.0366(12) 0.0451(14) 0.0388(13) 0.0099(10) 0.0139(10) -0.0039(10)
C9 0.0279(11) 0.0399(13) 0.0348(12) 0.0036(9) 0.0115(9) 0.0036(9)
C10 0.0240(10) 0.0326(11) 0.0204(10) -0.0008(8) 0.0009(8) 0.0002(8)
C11 0.0290(10) 0.0280(11) 0.0305(11) -0.0014(8) 0.0066(9) 0.0046(8)
C12 0.0398(13) 0.0422(13) 0.0300(11) -0.0028(10) 0.0087(10) 0.0074(10)
C13 0.0469(14) 0.0408(13) 0.0309(12) 0.0031(10) 0.0069(10) 0.0118(11)
C14 0.0382(12) 0.0343(12) 0.0329(12) 0.0036(9) 0.0052(10) 0.0101(10)
C15 0.0293(10) 0.0276(11) 0.0290(11) -0.0011(8) 0.0046(9) 0.0020(8)
C16 0.0333(11) 0.0315(11) 0.0329(12) 0.0028(9) 0.0060(9) -0.0004(9)
N1 0.0653(16) 0.0612(16) 0.0539(15) 0.0142(12) 0.0043(12) -0.0032(13)
N2 0.0368(11) 0.0639(14) 0.0327(11) 0.0061(9) 0.0030(9) 0.0055(10)
N3 0.0380(11) 0.0604(14) 0.0334(11) -0.0030(9) 0.0030(9) 0.0156(10)
N4 0.0373(11) 0.0454(12) 0.0390(11) -0.0063(9) 0.0067(9) 0.0039(9)
O1 0.0630(12) 0.0604(12) 0.0332(10) -0.0128(8) 0.0086(8) 0.0157(9)
O2 0.0278(8) 0.0604(12) 0.0603(12) -0.0146(9) 0.0034(8) 0.0067(8)
O3 0.0603(12) 0.0433(11) 0.0571(12) 0.0104(9) 0.0109(9) 0.0224(9)
O4 0.0295(8) 0.0576(11) 0.0456(10) -0.0125(8) 0.0030(7) 0.0068(8)
O5 0.0498(10) 0.0469(10) 0.0332(9) -0.0054(7) 0.0117(8) 0.0154(8)
O6 0.0405(9) 0.0345(9) 0.0449(10) 0.0026(7) 0.0047(8) 0.0053(7)
S1 0.0340(3) 0.0359(3) 0.0311(3) -0.0048(2) 0.0031(2) 0.0097(2)
S2 0.0318(3) 0.0350(3) 0.0310(3) -0.0042(2) 0.0048(2) 0.0083(2)

loop_
_atom_type_symbol
_atom_type_description
_atom_type_scat_dispersion_real
_atom_type_scat_dispersion_imag
_atom_type_scat_source
C C 0.0033 0.0016 'International Tables Vol C Tables 4.2.6.8 and 6.1.1.4'
H H 0.0000 0.0000 'International Tables Vol C Tables 4.2.6.8 and 6.1.1.4'
N N 0.0061 0.0033 'International Tables Vol C Tables 4.2.6.8 and 6.1.1.4'
O O 0.0106 0.0060 'International Tables Vol C Tables 4.2.6.8 and 6.1.1.4'
S S 0.1246 0.1234 'International Tables Vol C Tables 4.2.6.8 and 6.1.1.4'

loop_
_geom_angle_atom_site_label_1
_geom_angle_atom_site_label_2
_geom_angle_atom_site_label_3
_geom_angle
_geom_angle_site_symmetry_1
_geom_angle_site_symmetry_3
C2 C1 N1 120.3(3) . .
C2 C1 H1 119.9 . .
N1 C1 H1 119.9 . .
C1 C2 C3 119.2(3) . .
C1 C2 H2 120.4 . .
C3 C2 H2 120.4 . .
C2 C3 C4 118.8(3) . .
C2 C3 H3 120.6 . .
C4 C3 H3 120.6 . .
C5 C4 C3 119.2(3) . .
C5 C4 H4 120.4 . .
C3 C4 H4 120.4 . .
N1 C5 C4 120.9(3) . .
N1 C5 H5 119.5 . .
C4 C5 H5 119.5 . .
C7 C6 C10 120.4(2) . .
C7 C6 S1 117.91(17) . .
C10 C6 S1 121.70(16) . .
C6 C7 C8 120.0(2) . 2_656
C6 C7 H7 120.0 . .
C8 C7 H7 120.0 2_656 .
C9 C8 C7 121.4(2) . 2_656
C9 C8 H8 119.3 . .
C7 C8 H8 119.3 2_656 .
C8 C9 C10 120.8(2) . .
C8 C9 H9 119.6 . .
C10 C9 H9 119.6 . .
C9 C10 C10 118.5(2) . 2_656
C9 C10 C6 122.66(19) . .
C10 C10 C6 118.9(2) 2_656 .
C12 C11 C15 120.9(2) . .
C12 C11 S2 117.57(16) . .
C15 C11 S2 121.48(16) . .
C11 C12 C13 120.8(2) . .
C11 C12 H12 119.6 . .
C13 C12 H12 119.6 . .
C14 C13 C12 119.9(2) 2_655 .
C14 C13 H13 120.1 2_655 .
C12 C13 H13 120.1 . .
C13 C14 C15 121.2(2) 2_655 .
C13 C14 H14 119.4 2_655 .
C15 C14 H14 119.4 . .
C14 C15 C15 119.4(2) . 2_655
C14 C15 C11 122.93(19) . .
C15 C15 C11 117.7(2) 2_655 .
N4 C16 N2 120.2(2) . .
N4 C16 N3 120.2(2) . .
N2 C16 N3 119.5(2) . .
C5 N1 C1 121.5(3) . .
C5 N1 H1A 119.2 . .
C1 N1 H1A 119.2 . .
C16 N2 H2A 120.0 . .
C16 N2 H2B 120.0 . .
H2A N2 H2B 120.0 . .
C16 N3 H3A 120.0 . .
C16 N3 H3B 120.0 . .
H3A N3 H3B 120.0 . .
C16 N4 H4A 120.0 . .
C16 N4 H4B 120.0 . .
H4A N4 H4B 120.0 . .
O3 S1 O2 112.49(12) . .
O3 S1 O1 113.64(11) . .
O2 S1 O1 112.00(12) . .
O3 S1 C6 105.70(11) . .
O2 S1 C6 106.32(10) . .
O1 S1 C6 105.96(11) . .
O4 S2 O5 112.68(11) . .
O4 S2 O6 112.63(11) . .
O5 S2 O6 112.19(10) . .
O4 S2 C11 106.90(10) . .
O5 S2 C11 106.06(10) . .
O6 S2 C11 105.76(10) . .

loop_
_geom_bond_atom_site_label_1
_geom_bond_atom_site_label_2
_geom_bond_distance
_geom_bond_site_symmetry_2
C1 C2 1.329(5) .
C1 N1 1.335(4) .
C1 H1 0.9300 .
C2 C3 1.371(5) .
C2 H2 0.9300 .
C3 C4 1.377(5) .
C3 H3 0.9300 .
C4 C5 1.329(4) .
C4 H4 0.9300 .
C5 N1 1.302(4) .
C5 H5 0.9300 .
C6 C7 1.370(3) .
C6 C10 1.435(3) .
C6 S1 1.786(2) .
C7 C8 1.407(3) 2_656
C7 H7 0.9300 .
C8 C9 1.355(3) .
C8 C7 1.407(3) 2_656
C8 H8 0.9300 .
C9 C10 1.424(3) .
C9 H9 0.9300 .
C10 C10 1.427(4) 2_656
C11 C12 1.367(3) .
C11 C15 1.432(3) .
C11 S2 1.780(2) .
C12 C13 1.410(3) .
C12 H12 0.9300 .
C13 C14 1.363(3) 2_655
C13 H13 0.9300 .
C14 C13 1.363(3) 2_655
C14 C15 1.417(3) .
C14 H14 0.9300 .
C15 C15 1.429(4) 2_655
C16 N4 1.312(3) .
C16 N2 1.320(3) .
C16 N3 1.324(3) .
N1 H1A 0.8600 .
N2 H2A 0.8600 .
N2 H2B 0.8600 .
N3 H3A 0.8600 .
N3 H3B 0.8600 .
N4 H4A 0.8600 .
N4 H4B 0.8600 .
O1 S1 1.4527(18) .
O2 S1 1.4510(19) .
O3 S1 1.4394(19) .
O4 S2 1.4508(18) .
O5 S2 1.4515(17) .
O6 S2 1.4658(17) .

loop_
_geom_hbond_atom_site_label_D
_geom_hbond_atom_site_label_H
_geom_hbond_atom_site_label_A
_geom_hbond_distance_DH
_geom_hbond_distance_HA
_geom_hbond_distance_DA
_geom_hbond_angle_DHA
_geom_hbond_site_symmetry_A
N1 H1A O3 0.86 2.12 2.863(3) 143.9 .
N4 H4A O1 0.86 2.05 2.818(3) 149.0 .
N2 H2A O3 0.86 2.51 3.092(3) 126.0 2_566
N2 H2B O5 0.86 2.08 2.911(3) 161.4 2_566
N3 H3A O6 0.86 2.25 2.948(3) 138.3 1_556
N3 H3B O4 0.86 2.08 2.932(3) 169.1 2_566
N3 H3B S2 0.86 3.01 3.800(3) 153.7 2_566
N4 H4B O6 0.86 2.14 2.929(3) 152.3 2_666
